data_2213492
loop_
_publ_author_name
'Dong-Dong Li'
'Jiang-Bo She'
'Guo-Fang Zhang'

_publ_section_title Bis(\m-3,5-dinitropyridin-2-olato)bis[tetraaqua(3,5-dinitropyridin-2-olato)barium(II)]
_journal_coeditor_code OM2109
_journal_issue 5
_journal_name_full 'Acta Crystallographica Section E'
_journal_page_first m1302
_journal_page_last m1304
_journal_paper_doi 10.1107/S1600536807015875
_journal_volume 63
_journal_year 2007
_chemical_formula_iupac '[Ba2 (C5 H2 N3 O5)4 (H2 O)8]'
_chemical_formula_moiety 'C20 H24 Ba2 N12 O28'
_chemical_formula_sum 'C20 H24 Ba2 N12 O28'
_chemical_formula_weight 1155.17
_chemical_name_systematic
;
Bis(\m-3,5-dinitropyridin-2-olato)bis[tetraaqua(3,5-dinitropyridin-2-
olato)barium(II)]
;
_space_group_IT_number 2
_symmetry_cell_setting triclinic
_symmetry_space_group_name_Hall '-P 1'
_symmetry_space_group_name_H-M 'P -1'
_atom_sites_solution_hydrogens geom
_atom_sites_solution_primary direct
_atom_sites_solution_secondary difmap
_audit_creation_method SHELXL-97
_cell_angle_alpha 93.1500(10)
_cell_angle_beta 92.2190(10)
_cell_angle_gamma 96.0270(10)
_cell_formula_units_Z 1
_cell_length_a 8.2036(8)
_cell_length_b 10.6875(11)
_cell_length_c 10.8308(11)
_cell_measurement_reflns_used 6825
_cell_measurement_temperature 291(2)
_cell_measurement_theta_max 28.17
_cell_measurement_theta_min 2.50
_cell_volume 941.98(16)
_computing_cell_refinement 'SAINT (Bruker, 2004)'
_computing_data_collection 'SMART (Bruker, 2004)'
_computing_data_reduction SAINT
_computing_molecular_graphics 'SHELXTL (Sheldrick, 1997b)'
_computing_publication_material SHELXTL
_computing_structure_refinement 'SHELXL97 (Sheldrick, 1997a)'
_computing_structure_solution 'SHELXS97 (Sheldrick, 1997a)'
_diffrn_ambient_temperature 291(2)
_diffrn_measured_fraction_theta_full 0.981
_diffrn_measured_fraction_theta_max 0.981
_diffrn_measurement_device_type 'Bruker SMART CCD area-detector'
_diffrn_measurement_method '\f and \w'
_diffrn_radiation_monochromator graphite
_diffrn_radiation_source 'fine-focus sealed tube'
_diffrn_radiation_type MoK\a
_diffrn_radiation_wavelength 0.71073
_diffrn_reflns_av_R_equivalents 0.0134
_diffrn_reflns_av_sigmaI/netI 0.0189
_diffrn_reflns_limit_h_max 10
_diffrn_reflns_limit_h_min -10
_diffrn_reflns_limit_k_max 13
_diffrn_reflns_limit_k_min -13
_diffrn_reflns_limit_l_max 14
_diffrn_reflns_limit_l_min -13
_diffrn_reflns_number 8122
_diffrn_reflns_theta_full 27.49
_diffrn_reflns_theta_max 27.49
_diffrn_reflns_theta_min 2.50
_diffrn_standards_number 0
_exptl_absorpt_coefficient_mu 2.196
_exptl_absorpt_correction_T_max 0.567
_exptl_absorpt_correction_T_min 0.457
_exptl_absorpt_correction_type multi-scan
_exptl_absorpt_process_details '(SADABS; Sheldrick, 1996)'
_exptl_crystal_colour yellow
_exptl_crystal_density_diffrn 2.036
_exptl_crystal_density_method 'not measured'
_exptl_crystal_description block
_exptl_crystal_F_000 564
_exptl_crystal_size_max 0.42
_exptl_crystal_size_mid 0.31
_exptl_crystal_size_min 0.29
_refine_diff_density_max 0.370
_refine_diff_density_min -0.548
_refine_ls_extinction_coef 0.0183(5)
_refine_ls_extinction_expression Fc^*^=kFc[1+0.001xFc^2^\l^3^/sin(2\q)]^-1/4^
_refine_ls_extinction_method SHELXL97
_refine_ls_goodness_of_fit_ref 1.058
_refine_ls_hydrogen_treatment mixed
_refine_ls_matrix_type full
_refine_ls_number_parameters 313
_refine_ls_number_reflns 4239
_refine_ls_number_restraints 12
_refine_ls_restrained_S_all 1.057
_refine_ls_R_factor_all 0.0168
_refine_ls_R_factor_gt 0.0158
_refine_ls_shift/su_max 0.002
_refine_ls_shift/su_mean 0.000
_refine_ls_structure_factor_coef Fsqd
_refine_ls_weighting_details 'calc w=1/[\s^2^(Fo^2^)+(0.014P)^2^+0.4537P] where P=(Fo^2^+2Fc^2^)/3'
_refine_ls_weighting_scheme calc
_refine_ls_wR_factor_gt 0.0381
_refine_ls_wR_factor_ref 0.0386
_reflns_number_gt 4071
_reflns_number_total 4239
_reflns_threshold_expression I>2\s(I)
_cod_data_source_file om2109.cif
_cod_data_source_block I
_cod_database_code 2213492
_cod_database_fobs_code 2213492

loop_
_symmetry_equiv_pos_as_xyz
'x, y, z'
'-x, -y, -z'

loop_
_atom_site_type_symbol
_atom_site_label
_atom_site_fract_x
_atom_site_fract_y
_atom_site_fract_z
_atom_site_U_iso_or_equiv
_atom_site_adp_type
_atom_site_calc_flag
_atom_site_refinement_flags
_atom_site_occupancy
Ba Ba1 0.060080(13) 0.407560(9) 0.808681(8) 0.02848(5) Uani d . 1
O O1 0.35141(17) 0.46022(13) 0.35095(13) 0.0413(3) Uani d . 1
O O2 0.7743(2) 0.02537(15) 0.30243(15) 0.0572(4) Uani d . 1
O O3 0.7371(2) 0.01754(16) 0.49925(16) 0.0568(4) Uani d . 1
O O4 0.26610(17) 0.42997(14) 0.58579(13) 0.0440(3) Uani d . 1
O O5 0.3702(2) 0.28755(16) 0.68648(13) 0.0520(4) Uani d . 1
O O6 0.03303(18) 0.37933(12) 1.06886(12) 0.0399(3) Uani d . 1
O O7 -0.04750(18) 0.35272(13) 1.30652(12) 0.0410(3) Uani d . 1
O O8 0.0628(2) 0.21224(14) 1.40672(12) 0.0459(3) Uani d . 1
O O9 0.3722(2) -0.08978(16) 1.20249(15) 0.0629(5) Uani d . 1
O O10 0.3498(3) -0.11198(19) 1.00426(17) 0.0922(8) Uani d . 1
O O11 -0.12030(19) 0.38692(15) 0.58201(13) 0.0433(3) Uani d D 1
O O12 -0.2861(2) 0.38006(17) 0.84058(15) 0.0485(4) Uani d D 1
O O13 0.0015(2) 0.16661(15) 0.69436(17) 0.0552(4) Uani d D 1
O O14 0.3488(2) 0.52386(18) 0.91131(16) 0.0541(4) Uani d D 1
N N1 0.51111(19) 0.32048(15) 0.26890(14) 0.0348(3) Uani d . 1
N N2 0.35450(18) 0.34338(15) 0.59099(13) 0.0323(3) Uani d . 1
N N3 0.7132(2) 0.06277(15) 0.39919(16) 0.0393(4) Uani d . 1
N N4 0.1517(2) 0.21921(16) 0.97949(14) 0.0443(4) Uani d . 1
N N5 0.3268(3) -0.05548(17) 1.10239(17) 0.0487(4) Uani d . 1
N N6 0.03658(18) 0.26345(13) 1.30981(13) 0.0291(3) Uani d . 1
C C1 0.4288(2) 0.36823(16) 0.36798(16) 0.0288(3) Uani d . 1
C C2 0.4412(2) 0.30551(16) 0.48301(15) 0.0284(3) Uani d . 1
C C3 0.5347(2) 0.20649(16) 0.49547(16) 0.0305(3) Uani d . 1
H H3 0.5450 0.1690 0.5705 0.037 Uiso calc R 1
C C4 0.6127(2) 0.16497(16) 0.39219(17) 0.0315(4) Uani d . 1
C C5 0.5968(2) 0.22416(18) 0.28122(17) 0.0347(4) Uani d . 1
H H5 0.6492 0.1941 0.2128 0.042 Uiso calc R 1
C C6 0.0918(2) 0.27767(16) 1.08319(15) 0.0299(3) Uani d . 1
C C7 0.1049(2) 0.21546(15) 1.19804(15) 0.0265(3) Uani d . 1
C C8 0.1836(2) 0.10775(16) 1.20589(16) 0.0301(3) Uani d . 1
H H8 0.1959 0.0705 1.2808 0.036 Uiso calc R 1
C C9 0.2434(3) 0.05739(17) 1.09895(17) 0.0362(4) Uani d . 1
C C10 0.2228(3) 0.1152(2) 0.98749(18) 0.0464(5) Uani d . 1
H H10 0.2610 0.0784 0.9159 0.056 Uiso calc R 1
H H1W -0.088(3) 0.380(2) 0.5122(17) 0.064(8) Uiso d D 1
H H2W -0.192(3) 0.436(2) 0.581(2) 0.065(8) Uiso d D 1
H H3W -0.330(4) 0.427(3) 0.792(3) 0.106(13) Uiso d D 1
H H4W -0.335(4) 0.3097(18) 0.835(3) 0.094(12) Uiso d D 1
H H5W 0.064(3) 0.113(3) 0.688(3) 0.089(11) Uiso d D 1
H H6W -0.055(4) 0.170(3) 0.632(2) 0.102(13) Uiso d D 1
H H7W 0.349(4) 0.549(3) 0.9817(17) 0.083(11) Uiso d D 1
H H8W 0.412(3) 0.566(2) 0.870(2) 0.064(9) Uiso d D 1

loop_
_atom_site_aniso_label
_atom_site_aniso_U_11
_atom_site_aniso_U_22
_atom_site_aniso_U_33
_atom_site_aniso_U_12
_atom_site_aniso_U_13
_atom_site_aniso_U_23
Ba1 0.03936(7) 0.02927(6) 0.01962(6) 0.01415(4) 0.00543(4) 0.00385(4)
O1 0.0483(8) 0.0450(8) 0.0360(7) 0.0223(6) 0.0107(6) 0.0117(6)
O2 0.0698(11) 0.0543(9) 0.0522(9) 0.0338(8) 0.0068(8) -0.0096(7)
O3 0.0684(11) 0.0526(9) 0.0557(10) 0.0277(8) 0.0043(8) 0.0174(8)
O4 0.0460(8) 0.0552(9) 0.0357(7) 0.0246(7) 0.0118(6) 0.0032(6)
O5 0.0649(10) 0.0676(10) 0.0292(7) 0.0240(8) 0.0150(7) 0.0136(7)
O6 0.0631(9) 0.0351(7) 0.0268(6) 0.0249(6) 0.0071(6) 0.0070(5)
O7 0.0531(8) 0.0400(7) 0.0352(7) 0.0226(6) 0.0152(6) 0.0070(6)
O8 0.0666(10) 0.0531(9) 0.0229(6) 0.0231(7) 0.0080(6) 0.0098(6)
O9 0.0941(13) 0.0587(10) 0.0452(9) 0.0476(10) 0.0024(9) 0.0116(7)
O10 0.177(2) 0.0682(12) 0.0454(10) 0.0789(15) 0.0130(12) -0.0040(9)
O11 0.0485(8) 0.0589(9) 0.0268(7) 0.0265(7) 0.0028(6) 0.0005(6)
O12 0.0512(9) 0.0563(10) 0.0389(8) 0.0060(8) 0.0048(7) 0.0070(7)
O13 0.0677(11) 0.0407(9) 0.0583(11) 0.0229(8) -0.0153(9) -0.0065(7)
O14 0.0577(10) 0.0684(11) 0.0368(9) 0.0052(8) 0.0065(7) 0.0096(8)
N1 0.0378(8) 0.0427(9) 0.0261(7) 0.0116(7) 0.0069(6) 0.0037(6)
N2 0.0318(7) 0.0404(8) 0.0254(7) 0.0064(6) 0.0060(6) 0.0010(6)
N3 0.0397(9) 0.0326(8) 0.0463(10) 0.0103(7) 0.0010(7) -0.0020(7)
N4 0.0739(12) 0.0426(9) 0.0219(7) 0.0289(9) 0.0086(7) 0.0045(6)
N5 0.0726(12) 0.0389(9) 0.0402(10) 0.0297(9) 0.0080(9) 0.0035(7)
N6 0.0346(7) 0.0297(7) 0.0239(7) 0.0057(6) 0.0054(6) 0.0021(5)
C1 0.0275(8) 0.0323(8) 0.0273(8) 0.0052(6) 0.0037(6) 0.0023(6)
C2 0.0281(8) 0.0324(8) 0.0251(8) 0.0045(6) 0.0047(6) 0.0007(6)
C3 0.0311(8) 0.0320(9) 0.0290(8) 0.0041(7) 0.0029(7) 0.0044(7)
C4 0.0320(8) 0.0288(8) 0.0343(9) 0.0076(7) 0.0022(7) -0.0008(7)
C5 0.0363(9) 0.0391(10) 0.0294(9) 0.0086(7) 0.0064(7) -0.0039(7)
C6 0.0399(9) 0.0283(8) 0.0229(8) 0.0105(7) 0.0019(7) 0.0016(6)
C7 0.0322(8) 0.0273(8) 0.0208(7) 0.0063(6) 0.0031(6) 0.0012(6)
C8 0.0394(9) 0.0278(8) 0.0249(8) 0.0092(7) 0.0016(7) 0.0048(6)
C9 0.0520(11) 0.0289(9) 0.0307(9) 0.0177(8) 0.0030(8) 0.0015(7)
C10 0.0777(15) 0.0428(11) 0.0245(9) 0.0313(10) 0.0091(9) 0.0005(8)

loop_
_atom_type_symbol
_atom_type_description
_atom_type_scat_dispersion_real
_atom_type_scat_dispersion_imag
_atom_type_scat_source
C C 0.0033 0.0016 'International Tables Vol C Tables 4.2.6.8 and 6.1.1.4'
H H 0.0000 0.0000 'International Tables Vol C Tables 4.2.6.8 and 6.1.1.4'
N N 0.0061 0.0033 'International Tables Vol C Tables 4.2.6.8 and 6.1.1.4'
O O 0.0106 0.0060 'International Tables Vol C Tables 4.2.6.8 and 6.1.1.4'
Ba Ba -0.3244 2.2819 'International Tables Vol C Tables 4.2.6.8 and 6.1.1.4'

loop_
_geom_angle_atom_site_label_1
_geom_angle_atom_site_label_2
_geom_angle_atom_site_label_3
_geom_angle_site_symmetry_1
_geom_angle_site_symmetry_3
_geom_angle
_geom_angle_publ_flag
O14 Ba1 O6 . 2_567 76.86(5) yes
O14 Ba1 O13 . . 127.73(5) yes
O6 Ba1 O13 2_567 . 153.82(5) yes
O14 Ba1 O11 . . 139.34(5) yes
O6 Ba1 O11 2_567 . 104.69(4) yes
O13 Ba1 O11 . . 63.92(5) yes
O14 Ba1 O12 . . 142.48(5) yes
O6 Ba1 O12 2_567 . 69.67(5) yes
O13 Ba1 O12 . . 84.16(5) yes
O11 Ba1 O12 . . 67.86(4) yes
O14 Ba1 O6 . . 75.81(5) yes
O6 Ba1 O6 2_567 . 67.64(4) yes
O13 Ba1 O6 . . 106.48(5) yes
O11 Ba1 O6 . . 143.33(4) yes
O12 Ba1 O6 . . 76.17(4) yes
O14 Ba1 O7 . 2_567 82.94(5) yes
O6 Ba1 O7 2_567 2_567 56.74(4) yes
O13 Ba1 O7 . 2_567 127.38(5) yes
O11 Ba1 O7 . 2_567 66.26(4) yes
O12 Ba1 O7 . 2_567 92.30(5) yes
O6 Ba1 O7 . 2_567 123.57(4) yes
O14 Ba1 N4 . . 78.98(6) yes
O6 Ba1 N4 2_567 . 112.52(4) yes
O13 Ba1 N4 . . 69.78(5) yes
O11 Ba1 N4 . . 132.55(5) yes
O12 Ba1 N4 . . 98.33(5) yes
O6 Ba1 N4 . . 45.52(4) yes
O7 Ba1 N4 2_567 . 160.93(5) yes
O14 Ba1 O4 . . 78.47(5) yes
O6 Ba1 O4 2_567 . 120.41(4) yes
O13 Ba1 O4 . . 77.99(5) yes
O11 Ba1 O4 . . 65.65(4) yes
O12 Ba1 O4 . . 133.44(4) yes
O6 Ba1 O4 . . 150.19(4) yes
O7 Ba1 O4 2_567 . 67.02(4) yes
N4 Ba1 O4 . . 114.60(4) yes
O14 Ba1 O5 . . 69.37(5) yes
O6 Ba1 O5 2_567 . 143.47(5) yes
O13 Ba1 O5 . . 62.66(5) yes
O11 Ba1 O5 . . 92.48(4) yes
O12 Ba1 O5 . . 146.60(5) yes
O6 Ba1 O5 . . 115.14(4) yes
O7 Ba1 O5 2_567 . 104.47(4) yes
N4 Ba1 O5 . . 74.74(4) yes
O4 Ba1 O5 . . 39.86(4) yes
O14 Ba1 C6 . . 76.71(5) ?
O6 Ba1 C6 2_567 . 88.69(4) ?
O13 Ba1 C6 . . 89.00(5) ?
O11 Ba1 C6 . . 143.18(5) ?
O12 Ba1 C6 . . 85.89(5) ?
O6 Ba1 C6 . . 21.27(4) ?
O7 Ba1 C6 2_567 . 143.25(4) ?
N4 Ba1 C6 . . 24.26(4) ?
O4 Ba1 C6 . . 135.63(4) ?
O5 Ba1 C6 . . 96.59(4) ?
O14 Ba1 Ba1 . 2_567 73.47(4) ?
O6 Ba1 Ba1 2_567 2_567 34.51(3) ?
O13 Ba1 Ba1 . 2_567 134.76(4) ?
O11 Ba1 Ba1 . 2_567 129.89(3) ?
O12 Ba1 Ba1 . 2_567 69.40(3) ?
O6 Ba1 Ba1 . 2_567 33.13(2) ?
O7 Ba1 Ba1 2_567 2_567 90.84(3) ?
N4 Ba1 Ba1 . 2_567 78.30(3) ?
O4 Ba1 Ba1 . 2_567 146.17(3) ?
O5 Ba1 Ba1 . 2_567 137.32(3) ?
C6 Ba1 Ba1 . 2_567 54.24(3) ?
N2 O4 Ba1 . . 104.88(10) ?
N2 O5 Ba1 . . 92.35(10) ?
C6 O6 Ba1 . 2_567 144.19(11) ?
C6 O6 Ba1 . . 102.39(10) ?
Ba1 O6 Ba1 2_567 . 112.36(4) ?
N6 O7 Ba1 . 2_567 140.70(11) ?
Ba1 O11 H1W . . 129.3(19) ?
Ba1 O11 H2W . . 112.0(18) ?
H1W O11 H2W . . 107(2) ?
Ba1 O12 H3W . . 108(2) ?
Ba1 O12 H4W . . 118(2) ?
H3W O12 H4W . . 111(3) ?
Ba1 O13 H5W . . 129(2) ?
Ba1 O13 H6W . . 109(2) ?
H5W O13 H6W . . 112(2) ?
Ba1 O14 H7W . . 117(2) ?
Ba1 O14 H8W . . 121.1(19) ?
H7W O14 H8W . . 114(2) ?
C5 N1 C1 . . 120.75(16) ?
O5 N2 O4 . . 121.12(15) ?
O5 N2 C2 . . 118.91(15) ?
O4 N2 C2 . . 119.97(15) ?
O3 N3 O2 . . 122.85(17) ?
O3 N3 C4 . . 119.40(16) ?
O2 N3 C4 . . 117.74(17) ?
C10 N4 C6 . . 120.97(16) ?
C10 N4 Ba1 . . 143.95(13) ?
C6 N4 Ba1 . . 95.07(10) ?
O9 N5 O10 . . 122.74(18) ?
O9 N5 C9 . . 118.87(17) ?
O10 N5 C9 . . 118.39(18) ?
O8 N6 O7 . . 121.55(14) ?
O8 N6 C7 . . 118.35(14) ?
O7 N6 C7 . . 120.10(14) ?
O1 C1 N1 . . 117.73(16) ?
O1 C1 C2 . . 125.61(15) ?
N1 C1 C2 . . 116.66(15) ?
C3 C2 C1 . . 121.95(15) ?
C3 C2 N2 . . 116.47(15) ?
C1 C2 N2 . . 121.58(15) ?
C2 C3 C4 . . 117.56(16) ?
C2 C3 H3 . . 121.2 ?
C4 C3 H3 . . 121.2 ?
C3 C4 C5 . . 119.94(16) ?
C3 C4 N3 . . 120.37(17) ?
C5 C4 N3 . . 119.68(16) ?
N1 C5 C4 . . 123.10(16) ?
N1 C5 H5 . . 118.4 ?
C4 C5 H5 . . 118.4 ?
O6 C6 N4 . . 116.96(15) ?
O6 C6 C7 . . 126.26(15) ?
N4 C6 C7 . . 116.77(15) ?
O6 C6 Ba1 . . 56.34(9) ?
N4 C6 Ba1 . . 60.67(9) ?
C7 C6 Ba1 . . 177.06(11) ?
C8 C7 N6 . . 116.98(14) ?
C8 C7 C6 . . 121.60(15) ?
N6 C7 C6 . . 121.42(14) ?
C9 C8 C7 . . 117.83(16) ?
C9 C8 H8 . . 121.1 ?
C7 C8 H8 . . 121.1 ?
C8 C9 C10 . . 119.85(16) ?
C8 C9 N5 . . 119.91(16) ?
C10 C9 N5 . . 120.24(16) ?
N4 C10 C9 . . 122.84(17) ?
N4 C10 H10 . . 118.6 ?
C9 C10 H10 . . 118.6 ?

loop_
_geom_bond_atom_site_label_1
_geom_bond_atom_site_label_2
_geom_bond_site_symmetry_2
_geom_bond_distance
_geom_bond_publ_flag
Ba1 O14 . 2.7232(18) yes
Ba1 O6 2_567 2.7644(13) yes
Ba1 O13 . 2.7819(16) yes
Ba1 O11 . 2.8029(14) yes
Ba1 O12 . 2.8604(17) yes
Ba1 O6 . 2.8651(13) yes
Ba1 O7 2_567 2.9204(13) yes
Ba1 N4 . 2.9426(16) yes
Ba1 O4 . 3.0060(14) yes
Ba1 O5 . 3.2602(15) yes
Ba1 C6 . 3.3621(17) ?
Ba1 Ba1 2_567 4.6772(4) ?
O1 C1 . 1.243(2) ?
O2 N3 . 1.243(2) ?
O3 N3 . 1.228(2) ?
O4 N2 . 1.237(2) ?
O5 N2 . 1.231(2) ?
O6 C6 . 1.249(2) ?
O6 Ba1 2_567 2.7644(13) ?
O7 N6 . 1.2358(19) ?
O7 Ba1 2_567 2.9203(13) ?
O8 N6 . 1.2320(19) ?
O9 N5 . 1.220(2) ?
O10 N5 . 1.224(2) ?
O11 H1W . 0.811(16) ?
O11 H2W . 0.826(16) ?
O12 H3W . 0.842(17) ?
O12 H4W . 0.811(17) ?
O13 H5W . 0.811(17) ?
O13 H6W . 0.805(17) ?
O14 H7W . 0.794(17) ?
O14 H8W . 0.814(16) ?
N1 C5 . 1.316(2) ?
N1 C1 . 1.392(2) ?
N2 C2 . 1.452(2) ?
N3 C4 . 1.439(2) ?
N4 C10 . 1.314(2) ?
N4 C6 . 1.387(2) ?
N5 C9 . 1.449(2) ?
N6 C7 . 1.445(2) ?
C1 C2 . 1.452(2) ?
C2 C3 . 1.380(2) ?
C3 C4 . 1.385(2) ?
C3 H3 . 0.9300 ?
C4 C5 . 1.397(3) ?
C5 H5 . 0.9300 ?
C6 C7 . 1.448(2) ?
C7 C8 . 1.383(2) ?
C8 C9 . 1.379(2) ?
C8 H8 . 0.9300 ?
C9 C10 . 1.398(3) ?
C10 H10 . 0.9300 ?

loop_
_geom_hbond_atom_site_label_D
_geom_hbond_atom_site_label_H
_geom_hbond_atom_site_label_A
_geom_hbond_site_symmetry_A
_geom_hbond_distance_DH
_geom_hbond_distance_HA
_geom_hbond_distance_DA
_geom_hbond_angle_DHA
O11 H1W O7 1_554 0.811(16) 2.273(17) 3.0752(19) 170(3)
O11 H1W O8 1_554 0.811(16) 2.53(2) 3.125(2) 131(2)
O11 H2W O1 2_566 0.826(16) 1.946(17) 2.7234(19) 156(3)
O11 H2W O4 2_566 0.826(16) 2.46(2) 3.046(2) 129(2)
O14 H8W N1 2_666 0.814(16) 2.062(18) 2.833(2) 158(3)
O12 H3W O1 2_566 0.842(17) 2.03(2) 2.828(2) 159(4)
O13 H5W O2 2_656 0.811(17) 2.091(17) 2.897(2) 172(3)
O14 H7W O12 2_567 0.794(17) 2.132(18) 2.908(2) 166(3)
O13 H6W O11 . 0.805(17) 2.52(3) 2.956(2) 115(3)
O13 H6W O8 1_554 0.805(17) 2.71(3) 3.230(2) 124(3)
O13 H6W O3 1_455 0.805(17) 2.57(3) 3.203(3) 137(3)
O12 H4W O9 2_557 0.811(17) 2.35(2) 3.114(3) 158(3)

loop_
_geom_torsion_atom_site_label_1
_geom_torsion_atom_site_label_2
_geom_torsion_atom_site_label_3
_geom_torsion_atom_site_label_4
_geom_torsion_site_symmetry_1
_geom_torsion_site_symmetry_4
_geom_torsion
O14 Ba1 O4 N2 . . 79.00(12)
O6 Ba1 O4 N2 2_567 . 146.12(11)
O13 Ba1 O4 N2 . . -54.00(11)
O11 Ba1 O4 N2 . . -120.60(12)
O12 Ba1 O4 N2 . . -123.83(11)
O6 Ba1 O4 N2 . . 48.24(15)
O7 Ba1 O4 N2 2_567 . 166.15(12)
N4 Ba1 O4 N2 . . 6.93(13)
O5 Ba1 O4 N2 . . 7.46(10)
C6 Ba1 O4 N2 . . 21.94(14)
Ba1 Ba1 O4 N2 2_567 . 113.32(11)
O14 Ba1 O5 N2 . . -104.00(12)
O6 Ba1 O5 N2 2_567 . -80.37(13)
O13 Ba1 O5 N2 . . 97.45(12)
O11 Ba1 O5 N2 . . 38.64(12)
O12 Ba1 O5 N2 . . 90.36(13)
O6 Ba1 O5 N2 . . -166.23(11)
O7 Ba1 O5 N2 2_567 . -27.46(12)
N4 Ba1 O5 N2 . . 172.25(13)
O4 Ba1 O5 N2 . . -7.24(10)
C6 Ba1 O5 N2 . . -177.10(11)
Ba1 Ba1 O5 N2 2_567 . -135.05(10)
O14 Ba1 O6 C6 . . -89.78(13)
O6 Ba1 O6 C6 2_567 . -171.18(15)
O13 Ba1 O6 C6 . . 35.91(13)
O11 Ba1 O6 C6 . . 104.16(13)
O12 Ba1 O6 C6 . . 115.42(13)
O7 Ba1 O6 C6 2_567 . -161.12(11)
N4 Ba1 O6 C6 . . -1.38(12)
O4 Ba1 O6 C6 . . -58.66(16)
O5 Ba1 O6 C6 . . -31.12(13)
Ba1 Ba1 O6 C6 2_567 . -171.18(15)
O14 Ba1 O6 Ba1 . 2_567 81.40(6)
O6 Ba1 O6 Ba1 2_567 2_567 0.0
O13 Ba1 O6 Ba1 . 2_567 -152.90(6)
O11 Ba1 O6 Ba1 . 2_567 -84.65(8)
O12 Ba1 O6 Ba1 . 2_567 -73.40(6)
O7 Ba1 O6 Ba1 2_567 2_567 10.06(8)
N4 Ba1 O6 Ba1 . 2_567 169.80(10)
O4 Ba1 O6 Ba1 . 2_567 112.52(7)
O5 Ba1 O6 Ba1 . 2_567 140.06(5)
C6 Ba1 O6 Ba1 . 2_567 171.18(15)
Ba1 O5 N2 O4 . . 13.27(18)
Ba1 O5 N2 C2 . . -166.37(13)
Ba1 O4 N2 O5 . . -14.9(2)
Ba1 O4 N2 C2 . . 164.72(12)
O14 Ba1 N4 C10 . . -96.3(3)
O6 Ba1 N4 C10 2_567 . -167.0(3)
O13 Ba1 N4 C10 . . 41.1(3)
O11 Ba1 N4 C10 . . 54.2(3)
O12 Ba1 N4 C10 . . 121.7(3)
O6 Ba1 N4 C10 . . -177.2(3)
O7 Ba1 N4 C10 2_567 . -115.1(3)
O4 Ba1 N4 C10 . . -24.6(3)
O5 Ba1 N4 C10 . . -24.9(3)
C6 Ba1 N4 C10 . . -178.4(4)
Ba1 Ba1 N4 C10 2_567 . -171.5(3)
O14 Ba1 N4 C6 . . 82.08(12)
O6 Ba1 N4 C6 2_567 . 11.44(13)
O13 Ba1 N4 C6 . . -140.52(13)
O11 Ba1 N4 C6 . . -127.43(11)
O12 Ba1 N4 C6 . . -59.93(12)
O6 Ba1 N4 C6 . . 1.22(10)
O7 Ba1 N4 C6 2_567 . 63.27(19)
O4 Ba1 N4 C6 . . 153.84(11)
O5 Ba1 N4 C6 . . 153.49(13)
Ba1 Ba1 N4 C6 2_567 . 6.90(11)
Ba1 O7 N6 O8 2_567 . 141.12(16)
Ba1 O7 N6 C7 2_567 . -39.8(3)
C5 N1 C1 O1 . . 179.22(17)
C5 N1 C1 C2 . . -0.8(2)
O1 C1 C2 C3 . . -177.61(18)
N1 C1 C2 C3 . . 2.4(2)
O1 C1 C2 N2 . . 2.8(3)
N1 C1 C2 N2 . . -177.20(15)
O5 N2 C2 C3 . . 0.9(2)
O4 N2 C2 C3 . . -178.75(16)
O5 N2 C2 C1 . . -179.50(17)
O4 N2 C2 C1 . . 0.9(3)
C1 C2 C3 C4 . . -2.4(3)
N2 C2 C3 C4 . . 177.21(15)
C2 C3 C4 C5 . . 0.8(3)
C2 C3 C4 N3 . . 179.49(16)
O3 N3 C4 C3 . . -4.2(3)
O2 N3 C4 C3 . . 176.75(18)
O3 N3 C4 C5 . . 174.41(18)
O2 N3 C4 C5 . . -4.6(3)
C1 N1 C5 C4 . . -0.7(3)
C3 C4 C5 N1 . . 0.7(3)
N3 C4 C5 N1 . . -177.92(17)
Ba1 O6 C6 N4 2_567 . -163.63(15)
Ba1 O6 C6 N4 . . 2.4(2)
Ba1 O6 C6 C7 2_567 . 15.7(3)
Ba1 O6 C6 C7 . . -178.33(16)
Ba1 O6 C6 Ba1 2_567 . -166.0(2)
C10 N4 C6 O6 . . 176.7(2)
Ba1 N4 C6 O6 . . -2.24(19)
C10 N4 C6 C7 . . -2.7(3)
Ba1 N4 C6 C7 . . 178.37(14)
C10 N4 C6 Ba1 . . 178.9(3)
O14 Ba1 C6 O6 . . 84.96(13)
O6 Ba1 C6 O6 2_567 . 8.15(14)
O13 Ba1 C6 O6 . . -145.77(12)
O11 Ba1 C6 O6 . . -104.97(13)
O12 Ba1 C6 O6 . . -61.55(12)
O7 Ba1 C6 O6 2_567 . 26.78(16)
N4 Ba1 C6 O6 . . 177.6(2)
O4 Ba1 C6 O6 . . 142.62(11)
O5 Ba1 C6 O6 . . 151.90(12)
Ba1 Ba1 C6 O6 2_567 . 5.93(10)
O14 Ba1 C6 N4 . . -92.63(13)
O6 Ba1 C6 N4 2_567 . -169.44(12)
O13 Ba1 C6 N4 . . 36.64(13)
O11 Ba1 C6 N4 . . 77.44(14)
O12 Ba1 C6 N4 . . 120.85(13)
O6 Ba1 C6 N4 . . -177.6(2)
O7 Ba1 C6 N4 2_567 . -150.81(12)
O4 Ba1 C6 N4 . . -34.98(14)
O5 Ba1 C6 N4 . . -25.69(13)
Ba1 Ba1 C6 N4 2_567 . -171.67(13)
O14 Ba1 C6 C7 . . -122(2)
O6 Ba1 C6 C7 2_567 . 161(2)
O13 Ba1 C6 C7 . . 7(2)
O11 Ba1 C6 C7 . . 48(2)
O12 Ba1 C6 C7 . . 91(2)
O6 Ba1 C6 C7 . . 153(2)
O7 Ba1 C6 C7 2_567 . 18E1(10)
N4 Ba1 C6 C7 . . -30(2)
O4 Ba1 C6 C7 . . -65(2)
O5 Ba1 C6 C7 . . -55(2)
Ba1 Ba1 C6 C7 2_567 . 159(2)
O8 N6 C7 C8 . . 5.4(2)
O7 N6 C7 C8 . . -173.69(16)
O8 N6 C7 C6 . . -174.41(17)
O7 N6 C7 C6 . . 6.5(2)
O6 C6 C7 C8 . . -174.93(18)
N4 C6 C7 C8 . . 4.4(3)
Ba1 C6 C7 C8 . . 33(2)
O6 C6 C7 N6 . . 4.9(3)
N4 C6 C7 N6 . . -175.77(16)
Ba1 C6 C7 N6 . . -147(2)
N6 C7 C8 C9 . . 177.25(16)
C6 C7 C8 C9 . . -2.9(3)
C7 C8 C9 C10 . . -0.2(3)
C7 C8 C9 N5 . . -179.96(18)
O9 N5 C9 C8 . . -14.7(3)
O10 N5 C9 C8 . . 165.8(2)
O9 N5 C9 C10 . . 165.6(2)
O10 N5 C9 C10 . . -13.9(4)
C6 N4 C10 C9 . . -0.3(4)
Ba1 N4 C10 C9 . . 177.85(17)
C8 C9 C10 N4 . . 1.9(4)
N5 C9 C10 N4 . . -178.3(2)
